data_7057659
loop_
_publ_author_name
'Intrieri, Daniela'
'Damiano, Caterina'
'Rizzato, Silvia'
'Paolesse, Roberto'
'Venanzi, Mariano'
'Monti, Donato'
'Savioli, Marco'
'Stefanelli, Manuela'
'Gallo, Emma'

_publ_section_title
;
 Sensing of diclofenac by a porphyrin-based artificial receptor
;
_journal_issue 19
_journal_name_full 'New Journal of Chemistry'
_journal_page_first 15778
_journal_paper_doi 10.1039/C8NJ02737D
_journal_volume 42
_journal_year 2018
_chemical_formula_moiety 'C53 H35 F15 N5 O, I ,0.5(C6 H14)'
_chemical_formula_sum 'C56 H42 F15 I N5 O'
_chemical_formula_weight 1212.85
_space_group_IT_number 2
_space_group_name_Hall '-P 1'
_space_group_name_H-M_alt 'P -1'
_symmetry_cell_setting triclinic
_symmetry_Int_Tables_number 2
_symmetry_space_group_name_Hall '-P 1'
_symmetry_space_group_name_H-M 'P -1'
_atom_sites_solution_hydrogens mixed
_audit_update_record
;
2018-05-15 deposited with the CCDC.
2018-08-09 downloaded from the CCDC.
;
_cell_angle_alpha 103.382(3)
_cell_angle_beta 90.662(3)
_cell_angle_gamma 106.684(3)
_cell_formula_units_Z 2
_cell_length_a 11.465(3)
_cell_length_b 15.353(4)
_cell_length_c 16.170(5)
_cell_measurement_reflns_used 9949
_cell_measurement_temperature 150(2)
_cell_measurement_theta_max 28.6
_cell_measurement_theta_min 2.2
_cell_measurement_wavelength 0.71073
_cell_volume 2643.1(13)
_computing_molecular_graphics 'Ortep for Windows (Farrugia, 2012)'
_computing_publication_material 'WinGX publication routines (Farrugia, 2012)'
_computing_structure_refinement 'SHELXL-2018/3 (Sheldrick, 2018)'
_diffrn_ambient_temperature 150(2)
_diffrn_detector CCD_plate
_diffrn_measured_fraction_theta_full 0.999
_diffrn_measured_fraction_theta_max 0.999
_diffrn_measurement_device 'Bruker ApexII ccd diffractometer'
_diffrn_measurement_method omega-scan
_diffrn_radiation_monochromator graphite
_diffrn_radiation_probe x-ray
_diffrn_radiation_type MoK\a
_diffrn_radiation_wavelength 0.71073
_diffrn_reflns_av_R_equivalents 0.0383
_diffrn_reflns_av_unetI/netI 0.0474
_diffrn_reflns_Laue_measured_fraction_full 0.999
_diffrn_reflns_Laue_measured_fraction_max 0.999
_diffrn_reflns_limit_h_max 13
_diffrn_reflns_limit_h_min -13
_diffrn_reflns_limit_k_max 18
_diffrn_reflns_limit_k_min -18
_diffrn_reflns_limit_l_max 19
_diffrn_reflns_limit_l_min -19
_diffrn_reflns_number 23475
_diffrn_reflns_point_group_measured_fraction_full 0.999
_diffrn_reflns_point_group_measured_fraction_max 0.999
_diffrn_reflns_theta_full 25.0
_diffrn_reflns_theta_max 25.0
_diffrn_reflns_theta_min 1.3
_diffrn_standards_decay_% 0
_diffrn_standards_interval_count 0
_diffrn_standards_interval_time 0
_diffrn_standards_number 0
_exptl_absorpt_coefficient_mu 0.704
_exptl_absorpt_correction_T_max 0.7458
_exptl_absorpt_correction_T_min 0.5646
_exptl_absorpt_correction_type empirical
_exptl_absorpt_process_details 'Sadabs (Bruker AXS, 2012)'
_exptl_crystal_colour 'dark red'
_exptl_crystal_density_diffrn 1.524
_exptl_crystal_density_method 'not measured'
_exptl_crystal_description plate
_exptl_crystal_F_000 1218
_exptl_crystal_recrystallization_method 'Re-crystallisation from solvent'
_exptl_crystal_size_max 0.30
_exptl_crystal_size_mid 0.30
_exptl_crystal_size_min 0.01
_refine_diff_density_max 2.432
_refine_diff_density_min -0.775
_refine_diff_density_rms 0.116
_refine_ls_extinction_method none
_refine_ls_goodness_of_fit_ref 1.039
_refine_ls_hydrogen_treatment mixed
_refine_ls_matrix_type full
_refine_ls_number_constraints 0
_refine_ls_number_parameters 775
_refine_ls_number_reflns 9334
_refine_ls_number_restraints 21
_refine_ls_restrained_S_all 1.046
_refine_ls_R_factor_all 0.0855
_refine_ls_R_factor_gt 0.058
_refine_ls_shift/su_max 0
_refine_ls_shift/su_mean 0
_refine_ls_structure_factor_coef Fsqd
_refine_ls_weighting_details 'w=1/[\s^2^(Fo^2^)+(0.0778P)^2^+11.1947P] where P=(Fo^2^+2Fc^2^)/3'
_refine_ls_weighting_scheme calc
_refine_ls_wR_factor_gt 0.1461
_refine_ls_wR_factor_ref 0.1719
_reflns_Friedel_coverage 1
_reflns_number_gt 7082
_reflns_number_total 9334
_reflns_threshold_expression 'I > 2\s(I)'
_cod_data_source_file c8nj02737d2.cif
_cod_data_source_block 3
_cod_depositor_comments 'Adding full bibliography for 7057659.cif.'
_cod_original_cell_volume 2643.2(13)
_cod_database_code 7057659
_restr_u_iso_atom_site_label F2

loop_
_symmetry_equiv_pos_as_xyz
'x, y, z'
'-x, -y, -z'

loop_
_atom_site_label
_atom_site_type_symbol
_atom_site_fract_x
_atom_site_fract_y
_atom_site_fract_z
_atom_site_U_iso_or_equiv
_atom_site_adp_type
_atom_site_occupancy
_atom_site_site_symmetry_order
_atom_site_calc_flag
_atom_site_refinement_flags_posn
_atom_site_refinement_flags_adp
_atom_site_refinement_flags_occupancy
_atom_site_disorder_assembly
_atom_site_disorder_group
I I -0.58171(4) 0.31489(3) 0.41806(2) 0.03842(14) Uani 1 1 d . . . . .
N1 N -0.0912(4) 0.2712(3) 0.7310(3) 0.0253(9) Uani 1 1 d . . . . .
N2 N 0.0829(4) 0.3830(3) 0.8759(3) 0.0253(9) Uani 1 1 d . . . . .
N3 N 0.0086(4) 0.5441(3) 0.8605(2) 0.0227(8) Uani 1 1 d . . . . .
N4 N -0.1566(4) 0.4343(3) 0.7111(3) 0.0246(9) Uani 1 1 d . . . . .
C1 C -0.1736(5) 0.2288(4) 0.6615(3) 0.0284(11) Uani 1 1 d . . . . .
C2 C -0.1801(6) 0.1311(4) 0.6323(4) 0.0378(13) Uani 1 1 d . . . . .
C3 C -0.1017(6) 0.1157(4) 0.6844(4) 0.0394(14) Uani 1 1 d . . . . .
C4 C -0.0462(5) 0.2029(4) 0.7469(4) 0.0318(12) Uani 1 1 d . . . . .
C5 C 0.0428(5) 0.2152(4) 0.8106(4) 0.0346(12) Uani 1 1 d . . . . .
C6 C 0.1041(5) 0.2990(4) 0.8693(3) 0.0311(12) Uani 1 1 d . . . . .
C7 C 0.2028(5) 0.3136(4) 0.9300(4) 0.0368(13) Uani 1 1 d . . . . .
C8 C 0.2411(5) 0.4055(4) 0.9699(4) 0.0357(13) Uani 1 1 d . . . . .
C9 C 0.1647(4) 0.4503(4) 0.9364(3) 0.0264(11) Uani 1 1 d . . . . .
C10 C 0.1735(4) 0.5455(4) 0.9607(3) 0.0253(11) Uani 1 1 d . . . . .
C11 C 0.0954(4) 0.5868(4) 0.9279(3) 0.0258(11) Uani 1 1 d . . . . .
C12 C 0.0998(5) 0.6838(4) 0.9582(3) 0.0301(11) Uani 1 1 d . . . . .
C13 C 0.0187(5) 0.6998(4) 0.9078(3) 0.0305(11) Uani 1 1 d . . . . .
C14 C -0.0370(4) 0.6123(3) 0.8455(3) 0.0256(10) Uani 1 1 d . . . . .
C15 C -0.1218(4) 0.6008(4) 0.7781(3) 0.0260(11) Uani 1 1 d . . . . .
C16 C -0.1771(4) 0.5185(4) 0.7163(3) 0.0258(11) Uani 1 1 d . . . . .
C17 C -0.2666(5) 0.5063(4) 0.6489(3) 0.0289(11) Uani 1 1 d . . . . .
C18 C -0.2997(5) 0.4155(4) 0.6059(3) 0.0284(11) Uani 1 1 d . . . . .
C19 C -0.2309(4) 0.3686(3) 0.6447(3) 0.0239(10) Uani 1 1 d . . . . .
C20 C -0.2388(5) 0.2739(4) 0.6211(3) 0.0288(11) Uani 1 1 d . . . . .
C21 C 0.0859(5) 0.1323(4) 0.8139(4) 0.0379(13) Uani 1 1 d . . . . .
C22 C 0.0362(6) 0.0731(4) 0.8658(4) 0.0438(15) Uani 1 1 d . . . . .
C23 C 0.0743(7) -0.0040(4) 0.8677(4) 0.0549(19) Uani 1 1 d . . . . .
C24 C 0.1627(8) -0.0241(5) 0.8173(6) 0.064(2) Uani 1 1 d . . . . .
C25 C 0.2139(7) 0.0333(6) 0.7668(6) 0.073(2) Uani 1 1 d . . . . .
C26 C 0.1748(6) 0.1094(5) 0.7652(5) 0.059(2) Uani 1 1 d . . . . .
C27 C 0.2798(5) 0.6088(4) 1.0202(3) 0.0283(11) Uani 1 1 d . . . . .
C28 C 0.2749(6) 0.6322(5) 1.1068(4) 0.0400(14) Uani 1 1 d . . . . .
C29 C 0.3748(6) 0.6915(5) 1.1604(4) 0.0502(17) Uani 1 1 d . . . . .
C30 C 0.4813(6) 0.7274(5) 1.1267(4) 0.0493(16) Uani 1 1 d . . . . .
C31 C 0.4895(6) 0.7049(5) 1.0400(4) 0.0482(16) Uani 1 1 d . . . . .
C32 C 0.3895(5) 0.6454(4) 0.9870(4) 0.0367(13) Uani 1 1 d . . . . .
C33 C -0.1526(5) 0.6869(3) 0.7693(3) 0.0270(11) Uani 1 1 d . . . . .
C34 C -0.2360(5) 0.7212(4) 0.8174(4) 0.0355(12) Uani 1 1 d . . . . .
C35 C -0.2586(5) 0.8023(4) 0.8122(4) 0.0428(14) Uani 1 1 d . . . . .
C36 C -0.1984(6) 0.8517(4) 0.7569(4) 0.0462(15) Uani 1 1 d . . . . .
C37 C -0.1184(6) 0.8194(4) 0.7074(4) 0.0466(15) Uani 1 1 d . . . . .
C38 C -0.0953(5) 0.7383(4) 0.7138(4) 0.0382(13) Uani 1 1 d . . . . .
C39 C -0.3276(5) 0.2144(4) 0.5469(3) 0.0314(12) Uani 1 1 d . . . . .
C40 C -0.3007(6) 0.2114(4) 0.4644(4) 0.0428(14) Uani 1 1 d . . . . .
C41 C -0.3873(9) 0.1544(5) 0.3956(4) 0.059(2) Uani 1 1 d . . . . .
C42 C -0.4960(8) 0.1025(5) 0.4127(5) 0.058(2) Uani 1 1 d . . . . .
C43 C -0.5256(6) 0.1049(5) 0.4927(5) 0.0516(17) Uani 1 1 d . . . . .
C44 C -0.4426(5) 0.1602(4) 0.5588(4) 0.0416(14) Uani 1 1 d . . . . .
N1S N 0.2667(4) 0.4594(3) 0.6594(3) 0.0371(11) Uani 1 1 d . . . . .
O1 O 0.4001(4) 0.6178(3) 0.9009(2) 0.0461(11) Uani 1 1 d . . . . .
C1B C 0.3721(7) 0.6748(5) 0.8501(4) 0.0501(17) Uani 1 1 d . . . . .
C2B C 0.3664(7) 0.6221(5) 0.7574(4) 0.0545(19) Uani 1 1 d . . . . .
C3B C 0.2654(6) 0.5292(5) 0.7416(4) 0.0462(16) Uani 1 1 d . . . . .
C4B C 0.3869(6) 0.4376(5) 0.6531(4) 0.0433(15) Uani 1 1 d . . . . .
C5B C 0.4253(7) 0.4051(6) 0.7283(5) 0.070(2) Uani 1 1 d . . . . .
H5B3 H 0.502266 0.392769 0.719533 0.105 Uiso 1 1 calc R U . . .
H5B1 H 0.43327 0.45323 0.77979 0.105 Uiso 1 1 calc R U . . .
H5B2 H 0.364602 0.348936 0.733017 0.105 Uiso 1 1 calc R U . . .
C6B C 0.2513(6) 0.4992(5) 0.5835(4) 0.0419(14) Uani 1 1 d . . . . .
C7B C 0.1315(7) 0.5198(6) 0.5757(5) 0.069(2) Uani 1 1 d . . . . .
H7B3 H 0.128307 0.54456 0.526636 0.103 Uiso 1 1 calc R U . . .
H7B2 H 0.065477 0.463028 0.569374 0.103 Uiso 1 1 calc R U . . .
H7B1 H 0.124449 0.564914 0.625984 0.103 Uiso 1 1 calc R U . . .
C8B C 0.1618(6) 0.3730(5) 0.6579(4) 0.0478(16) Uani 1 1 d . . . . .
C9B C 0.1396(7) 0.2951(5) 0.5763(5) 0.067(2) Uani 1 1 d . . . . .
H9B3 H 0.071539 0.243281 0.581129 0.101 Uiso 1 1 calc R U . . .
H9B2 H 0.122145 0.318248 0.528758 0.101 Uiso 1 1 calc R U . . .
H9B1 H 0.211196 0.274647 0.567614 0.101 Uiso 1 1 calc R U . . .
F1 F 0.2266(4) 0.1640(3) 0.7140(4) 0.0909(18) Uani 1 1 d . . . . .
F2 F 0.3007(6) 0.0153(4) 0.7190(5) 0.117(2) Uani 1 1 d . U . . .
F3 F 0.1960(5) -0.0998(3) 0.8190(4) 0.0947(17) Uani 1 1 d . . . . .
F4 F 0.0209(5) -0.0604(3) 0.9178(3) 0.0806(15) Uani 1 1 d . . . . .
F5 F -0.0507(5) 0.0908(3) 0.9150(3) 0.0680(12) Uani 1 1 d . . . . .
F6 F -0.2958(3) 0.6740(3) 0.8723(2) 0.0534(10) Uani 1 1 d . . . . .
F7 F -0.3388(4) 0.8337(3) 0.8611(3) 0.0703(12) Uani 1 1 d . . . . .
F8 F -0.2214(4) 0.9311(3) 0.7515(3) 0.0671(12) Uani 1 1 d . . . . .
F9 F -0.0603(5) 0.8675(3) 0.6525(3) 0.0747(13) Uani 1 1 d . . . . .
F10 F -0.0148(4) 0.7083(3) 0.6645(3) 0.0609(11) Uani 1 1 d . . . . .
F11 F -0.1915(4) 0.2631(3) 0.4491(3) 0.0697(12) Uani 1 1 d . . . . .
F12 F -0.3561(6) 0.1581(4) 0.3169(3) 0.0932(18) Uani 1 1 d . . . . .
F13 F -0.5771(5) 0.0498(3) 0.3456(3) 0.0906(17) Uani 1 1 d . . . . .
F14 F -0.6362(4) 0.0544(3) 0.5079(3) 0.0857(15) Uani 1 1 d . . . . .
F15 F -0.4749(3) 0.1613(3) 0.6384(3) 0.0613(11) Uani 1 1 d . . . . .
H2N H 0.040(8) 0.392(6) 0.851(5) 0.074 Uiso 1 1 d . U . . .
H4N H -0.110(8) 0.431(6) 0.742(5) 0.074 Uiso 1 1 d . U . . .
H2 H -0.225(7) 0.094(6) 0.591(5) 0.074 Uiso 1 1 d . U . . .
H3 H -0.085(7) 0.064(6) 0.682(5) 0.074 Uiso 1 1 d . U . . .
H7 H 0.232(7) 0.270(6) 0.940(5) 0.074 Uiso 1 1 d . U . . .
H8 H 0.304(7) 0.437(6) 1.013(5) 0.074 Uiso 1 1 d . U . . .
H12 H 0.148(7) 0.726(6) 1.005(5) 0.074 Uiso 1 1 d . U . . .
H13 H 0.003(7) 0.752(6) 0.910(5) 0.074 Uiso 1 1 d . U . . .
H17 H -0.290(7) 0.552(6) 0.644(5) 0.074 Uiso 1 1 d . U . . .
H18 H -0.356(7) 0.386(6) 0.559(5) 0.074 Uiso 1 1 d . U . . .
H28 H 0.207(8) 0.608(6) 1.126(5) 0.074 Uiso 1 1 d . U . . .
H29 H 0.368(7) 0.708(6) 1.214(5) 0.074 Uiso 1 1 d . U . . .
H30 H 0.552(8) 0.766(6) 1.156(5) 0.074 Uiso 1 1 d . U . . .
H31 H 0.558(8) 0.732(6) 1.015(5) 0.074 Uiso 1 1 d . U . . .
H1B1 H 0.294(8) 0.686(6) 0.870(5) 0.074 Uiso 1 1 d . U . . .
H1B2 H 0.441(8) 0.734(6) 0.860(5) 0.074 Uiso 1 1 d . U . . .
H2B1 H 0.358(7) 0.664(6) 0.727(5) 0.074 Uiso 1 1 d . U . . .
H2B2 H 0.449(8) 0.609(6) 0.750(5) 0.074 Uiso 1 1 d . U . . .
H3B1 H 0.188(8) 0.534(6) 0.745(5) 0.074 Uiso 1 1 d . U . . .
H3B2 H 0.274(7) 0.498(6) 0.783(5) 0.074 Uiso 1 1 d . U . . .
H4B1 H 0.383(7) 0.396(6) 0.604(5) 0.074 Uiso 1 1 d . U . . .
H4B2 H 0.447(7) 0.499(6) 0.649(5) 0.074 Uiso 1 1 d . U . . .
H6B1 H 0.264(7) 0.455(6) 0.530(5) 0.074 Uiso 1 1 d . U . . .
H6B2 H 0.324(7) 0.561(6) 0.598(5) 0.074 Uiso 1 1 d . U . . .
H8B1 H 0.177(7) 0.345(6) 0.704(5) 0.074 Uiso 1 1 d . U . . .
H8B2 H 0.085(7) 0.400(5) 0.676(5) 0.074 Uiso 1 1 d . U . . .
C1E C -0.3493(13) 1.0873(10) 0.8632(9) 0.133(5) Uiso 1 1 d D . . . .
H1E1 H -0.267975 1.12844 0.865196 0.199 Uiso 1 1 calc R U . A 1
H1E2 H -0.357189 1.028671 0.82309 0.199 Uiso 1 1 calc R U . A 1
H1E3 H -0.407032 1.115575 0.845876 0.199 Uiso 1 1 calc R U . A 1
C2F C -0.373(2) 1.0709(19) 0.9480(13) 0.120(10) Uiso 0.50(2) 1 d D . P B 1
H2F1 H -0.362149 1.131127 0.987862 0.144 Uiso 0.50(2) 1 calc R U P B 1
H2F2 H -0.312462 1.044495 0.965147 0.144 Uiso 0.50(2) 1 calc R U P B 1
C3F C -0.497(3) 1.008(2) 0.9564(11) 0.150(14) Uiso 0.50(2) 1 d D . P B 1
H3F1 H -0.559328 1.036226 0.94554 0.18 Uiso 0.50(2) 1 calc R U P B 1
H3F2 H -0.512534 0.948296 0.914669 0.18 Uiso 0.50(2) 1 calc R U P B 1
C2G C -0.4627(15) 1.0320(13) 0.8917(11) 0.083(7) Uiso 0.50(2) 1 d D . P B 2
H2G1 H -0.487272 0.968738 0.855488 0.1 Uiso 0.50(2) 1 calc R U P B 2
H2G2 H -0.527373 1.059752 0.885537 0.1 Uiso 0.50(2) 1 calc R U P B 2
C3G C -0.4470(16) 1.0278(16) 0.9827(13) 0.098(8) Uiso 0.50(2) 1 d D . P B 2
H3G1 H -0.379486 1.00273 0.988242 0.118 Uiso 0.50(2) 1 calc R U P B 2
H3G2 H -0.423548 1.091477 1.017974 0.118 Uiso 0.50(2) 1 calc R U P B 2

loop_
_atom_site_aniso_label
_atom_site_aniso_U_11
_atom_site_aniso_U_22
_atom_site_aniso_U_33
_atom_site_aniso_U_23
_atom_site_aniso_U_13
_atom_site_aniso_U_12
I 0.0411(2) 0.0446(2) 0.0332(2) 0.01350(16) 0.00225(15) 0.01530(17)
N1 0.023(2) 0.027(2) 0.026(2) 0.0091(18) -0.0011(17) 0.0055(17)
N2 0.022(2) 0.029(2) 0.028(2) 0.0133(18) -0.0004(17) 0.0084(18)
N3 0.021(2) 0.027(2) 0.021(2) 0.0102(17) 0.0005(16) 0.0052(17)
N4 0.024(2) 0.030(2) 0.022(2) 0.0100(18) -0.0002(17) 0.0088(18)
C1 0.027(3) 0.027(3) 0.032(3) 0.012(2) 0.000(2) 0.005(2)
C2 0.039(3) 0.026(3) 0.041(3) 0.003(2) -0.011(3) 0.001(2)
C3 0.039(3) 0.027(3) 0.052(4) 0.014(3) -0.004(3) 0.006(2)
C4 0.026(3) 0.027(3) 0.043(3) 0.016(2) -0.002(2) 0.000(2)
C5 0.040(3) 0.034(3) 0.037(3) 0.018(2) 0.001(2) 0.014(2)
C6 0.029(3) 0.034(3) 0.034(3) 0.016(2) 0.000(2) 0.011(2)
C7 0.032(3) 0.037(3) 0.045(3) 0.015(3) -0.006(2) 0.012(2)
C8 0.034(3) 0.041(3) 0.034(3) 0.012(3) -0.008(2) 0.012(3)
C9 0.021(2) 0.037(3) 0.025(3) 0.013(2) 0.003(2) 0.011(2)
C10 0.021(2) 0.038(3) 0.019(2) 0.009(2) 0.0033(19) 0.011(2)
C11 0.022(2) 0.031(3) 0.025(2) 0.012(2) 0.002(2) 0.005(2)
C12 0.026(3) 0.033(3) 0.027(3) 0.002(2) -0.003(2) 0.005(2)
C13 0.030(3) 0.032(3) 0.029(3) 0.007(2) 0.000(2) 0.010(2)
C14 0.025(3) 0.029(3) 0.022(2) 0.008(2) 0.000(2) 0.005(2)
C15 0.026(3) 0.033(3) 0.025(3) 0.014(2) 0.006(2) 0.012(2)
C16 0.024(3) 0.032(3) 0.025(3) 0.013(2) 0.006(2) 0.009(2)
C17 0.031(3) 0.033(3) 0.028(3) 0.014(2) 0.002(2) 0.012(2)
C18 0.029(3) 0.033(3) 0.024(3) 0.010(2) -0.001(2) 0.009(2)
C19 0.024(2) 0.027(3) 0.022(2) 0.008(2) 0.0016(19) 0.008(2)
C20 0.030(3) 0.034(3) 0.024(3) 0.007(2) 0.003(2) 0.012(2)
C21 0.036(3) 0.030(3) 0.050(3) 0.016(3) -0.011(3) 0.008(2)
C22 0.059(4) 0.040(3) 0.035(3) 0.009(3) -0.005(3) 0.020(3)
C23 0.085(5) 0.032(3) 0.047(4) 0.018(3) -0.017(4) 0.011(3)
C24 0.076(5) 0.046(4) 0.082(6) 0.020(4) -0.006(4) 0.032(4)
C25 0.059(5) 0.059(5) 0.118(7) 0.035(5) 0.029(5) 0.034(4)
C26 0.049(4) 0.048(4) 0.095(6) 0.038(4) 0.025(4) 0.024(3)
C27 0.026(3) 0.037(3) 0.025(3) 0.010(2) -0.001(2) 0.011(2)
C28 0.033(3) 0.053(4) 0.029(3) 0.011(3) 0.001(2) 0.005(3)
C29 0.048(4) 0.069(5) 0.026(3) 0.007(3) -0.008(3) 0.011(3)
C30 0.035(3) 0.057(4) 0.046(4) 0.005(3) -0.016(3) 0.004(3)
C31 0.024(3) 0.065(4) 0.046(4) 0.007(3) 0.002(3) 0.005(3)
C32 0.028(3) 0.044(3) 0.036(3) 0.005(3) 0.003(2) 0.011(2)
C33 0.027(3) 0.026(3) 0.026(3) 0.006(2) -0.008(2) 0.005(2)
C34 0.034(3) 0.039(3) 0.036(3) 0.011(2) 0.001(2) 0.011(2)
C35 0.037(3) 0.039(3) 0.054(4) 0.007(3) -0.003(3) 0.016(3)
C36 0.048(4) 0.027(3) 0.063(4) 0.013(3) -0.012(3) 0.007(3)
C37 0.049(4) 0.038(3) 0.055(4) 0.026(3) 0.002(3) 0.005(3)
C38 0.039(3) 0.043(3) 0.036(3) 0.016(3) 0.006(2) 0.013(3)
C39 0.041(3) 0.023(3) 0.032(3) 0.006(2) -0.007(2) 0.013(2)
C40 0.060(4) 0.036(3) 0.035(3) 0.007(3) 0.003(3) 0.020(3)
C41 0.112(7) 0.053(4) 0.025(3) 0.004(3) -0.006(4) 0.049(5)
C42 0.076(5) 0.033(4) 0.061(5) -0.009(3) -0.033(4) 0.024(4)
C43 0.046(4) 0.037(4) 0.060(5) -0.002(3) -0.018(3) 0.006(3)
C44 0.038(3) 0.034(3) 0.045(4) 0.003(3) -0.010(3) 0.005(3)
N1S 0.035(3) 0.047(3) 0.024(2) 0.011(2) 0.0129(19) 0.003(2)
O1 0.035(2) 0.067(3) 0.030(2) 0.003(2) 0.0107(17) 0.011(2)
C1B 0.050(4) 0.052(4) 0.038(3) 0.010(3) 0.014(3) 0.000(3)
C2B 0.056(4) 0.057(4) 0.034(3) 0.005(3) 0.017(3) -0.006(3)
C3B 0.044(4) 0.059(4) 0.028(3) 0.006(3) 0.014(3) 0.007(3)
C4B 0.038(3) 0.057(4) 0.040(3) 0.020(3) 0.014(3) 0.014(3)
C5B 0.058(5) 0.095(6) 0.073(5) 0.051(5) 0.014(4) 0.024(4)
C6B 0.040(3) 0.057(4) 0.028(3) 0.015(3) 0.005(3) 0.011(3)
C7B 0.056(5) 0.090(6) 0.068(5) 0.033(5) 0.006(4) 0.022(4)
C8B 0.044(4) 0.052(4) 0.036(3) 0.012(3) 0.012(3) -0.005(3)
C9B 0.067(5) 0.052(4) 0.056(4) 0.001(3) 0.023(4) -0.013(4)
F1 0.080(3) 0.068(3) 0.163(5) 0.069(3) 0.072(3) 0.045(3)
F2 0.109(4) 0.093(4) 0.193(6) 0.065(4) 0.073(4) 0.072(3)
F3 0.117(4) 0.059(3) 0.135(5) 0.038(3) 0.011(4) 0.055(3)
F4 0.146(5) 0.053(3) 0.058(3) 0.031(2) 0.007(3) 0.040(3)
F5 0.114(4) 0.055(2) 0.055(2) 0.033(2) 0.028(2) 0.040(2)
F6 0.059(2) 0.061(2) 0.061(2) 0.0320(19) 0.0315(19) 0.0344(19)
F7 0.071(3) 0.062(3) 0.098(3) 0.023(2) 0.028(2) 0.046(2)
F8 0.071(3) 0.033(2) 0.109(4) 0.030(2) -0.005(2) 0.0229(19)
F9 0.095(3) 0.060(3) 0.087(3) 0.053(3) 0.025(3) 0.023(2)
F10 0.070(3) 0.064(3) 0.069(3) 0.040(2) 0.040(2) 0.031(2)
F11 0.088(3) 0.077(3) 0.044(2) 0.013(2) 0.024(2) 0.024(3)
F12 0.170(5) 0.086(3) 0.031(2) 0.000(2) -0.001(3) 0.061(4)
F13 0.124(4) 0.062(3) 0.065(3) -0.024(2) -0.063(3) 0.032(3)
F14 0.057(3) 0.061(3) 0.109(4) -0.001(3) -0.031(3) -0.009(2)
F15 0.048(2) 0.062(3) 0.055(2) 0.0116(19) 0.0033(18) -0.0108(19)

loop_
_atom_type_symbol
_atom_type_description
_atom_type_scat_dispersion_real
_atom_type_scat_dispersion_imag
_atom_type_scat_source
C C 0.0033 0.0016 'International Tables Vol C Tables 4.2.6.8 and 6.1.1.4'
H H 0 0 'International Tables Vol C Tables 4.2.6.8 and 6.1.1.4'
N N 0.0061 0.0033 'International Tables Vol C Tables 4.2.6.8 and 6.1.1.4'
O O 0.0106 0.006 'International Tables Vol C Tables 4.2.6.8 and 6.1.1.4'
I I -0.4742 1.8119 'International Tables Vol C Tables 4.2.6.8 and 6.1.1.4'
F F 0.0171 0.0103 'International Tables Vol C Tables 4.2.6.8 and 6.1.1.4'

loop_
_geom_angle_atom_site_label_1
_geom_angle_atom_site_label_2
_geom_angle_atom_site_label_3
_geom_angle
_geom_angle_site_symmetry_1
C1 N1 C4 105.8(4) .
C6 N2 C9 109.4(4) .
C6 N2 H2N 126(8) .
C9 N2 H2N 124(8) .
C14 N3 C11 106.0(4) .
C16 N4 C19 108.9(4) .
C16 N4 H4N 119(7) .
C19 N4 H4N 132(7) .
N1 C1 C20 125.2(5) .
N1 C1 C2 110.5(4) .
C20 C1 C2 124.3(5) .
C3 C2 C1 106.5(5) .
C3 C2 H2 128(6) .
C1 C2 H2 125(6) .
C2 C3 C4 107.6(5) .
C2 C3 H3 127(6) .
C4 C3 H3 125(6) .
N1 C4 C5 125.7(5) .
N1 C4 C3 109.6(5) .
C5 C4 C3 124.6(5) .
C4 C5 C6 126.8(5) .
C4 C5 C21 117.4(5) .
C6 C5 C21 115.6(5) .
N2 C6 C5 125.5(5) .
N2 C6 C7 107.5(5) .
C5 C6 C7 126.9(5) .
C8 C7 C6 108.0(5) .
C8 C7 H7 126(5) .
C6 C7 H7 126(6) .
C7 C8 C9 107.8(5) .
C7 C8 H8 128(5) .
C9 C8 H8 124(5) .
N2 C9 C10 126.6(4) .
N2 C9 C8 107.2(5) .
C10 C9 C8 126.2(5) .
C9 C10 C11 124.7(5) .
C9 C10 C27 117.5(4) .
C11 C10 C27 117.5(5) .
N3 C11 C10 126.0(5) .
N3 C11 C12 109.8(4) .
C10 C11 C12 124.1(5) .
C13 C12 C11 107.3(5) .
C13 C12 H12 127(5) .
C11 C12 H12 125(5) .
C12 C13 C14 106.7(5) .
C12 C13 H13 128(6) .
C14 C13 H13 126(6) .
N3 C14 C15 125.2(5) .
N3 C14 C13 110.1(4) .
C15 C14 C13 124.6(5) .
C16 C15 C14 126.9(5) .
C16 C15 C33 116.5(4) .
C14 C15 C33 116.6(5) .
N4 C16 C15 125.3(5) .
N4 C16 C17 108.0(4) .
C15 C16 C17 126.7(5) .
C18 C17 C16 107.6(5) .
C18 C17 H17 133(6) .
C16 C17 H17 120(6) .
C17 C18 C19 108.2(5) .
C17 C18 H18 128(5) .
C19 C18 H18 124(5) .
N4 C19 C20 125.8(4) .
N4 C19 C18 107.3(4) .
C20 C19 C18 126.9(5) .
C19 C20 C1 126.1(5) .
C19 C20 C39 116.8(4) .
C1 C20 C39 117.1(5) .
C26 C21 C22 115.8(5) .
C26 C21 C5 122.5(5) .
C22 C21 C5 121.7(6) .
F5 C22 C23 119.1(6) .
F5 C22 C21 119.2(5) .
C23 C22 C21 121.7(6) .
F4 C23 C24 120.6(6) .
F4 C23 C22 119.2(7) .
C24 C23 C22 120.2(6) .
F3 C24 C25 121.6(8) .
F3 C24 C23 119.0(7) .
C25 C24 C23 119.3(6) .
F2 C25 C24 119.8(7) .
F2 C25 C26 120.3(7) .
C24 C25 C26 119.9(7) .
F1 C26 C21 118.7(6) .
F1 C26 C25 118.3(7) .
C21 C26 C25 123.1(7) .
C28 C27 C32 118.2(5) .
C28 C27 C10 122.8(5) .
C32 C27 C10 119.0(5) .
C27 C28 C29 121.5(6) .
C27 C28 H28 116(6) .
C29 C28 H28 122(6) .
C30 C29 C28 119.5(6) .
C30 C29 H29 120(6) .
C28 C29 H29 120(6) .
C29 C30 C31 120.4(6) .
C29 C30 H30 126(5) .
C31 C30 H30 113(5) .
C30 C31 C32 119.7(6) .
C30 C31 H31 122(5) .
C32 C31 H31 118(5) .
O1 C32 C31 119.7(5) .
O1 C32 C27 119.6(5) .
C31 C32 C27 120.6(5) .
C38 C33 C34 116.2(5) .
C38 C33 C15 121.0(5) .
C34 C33 C15 122.7(5) .
F6 C34 C35 118.6(5) .
F6 C34 C33 119.2(5) .
C35 C34 C33 122.2(5) .
F7 C35 C34 120.1(6) .
F7 C35 C36 120.3(6) .
C34 C35 C36 119.5(6) .
F8 C36 C37 120.5(6) .
F8 C36 C35 119.4(6) .
C37 C36 C35 120.1(6) .
F9 C37 C36 120.0(6) .
F9 C37 C38 120.1(6) .
C36 C37 C38 120.0(6) .
F10 C38 C37 118.7(5) .
F10 C38 C33 119.3(5) .
C37 C38 C33 122.0(6) .
C40 C39 C44 116.6(5) .
C40 C39 C20 122.2(5) .
C44 C39 C20 121.2(5) .
F11 C40 C39 119.2(5) .
F11 C40 C41 120.2(6) .
C39 C40 C41 120.6(6) .
F12 C41 C42 123.8(7) .
F12 C41 C40 117.1(8) .
C42 C41 C40 119.0(6) .
C43 C42 C41 121.7(6) .
C43 C42 F13 120.7(8) .
C41 C42 F13 117.5(8) .
C42 C43 F14 120.5(6) .
C42 C43 C44 119.2(7) .
F14 C43 C44 120.3(7) .
F15 C44 C43 117.9(6) .
F15 C44 C39 119.3(5) .
C43 C44 C39 122.8(6) .
C3B N1S C4B 111.5(5) .
C3B N1S C8B 106.3(4) .
C4B N1S C8B 111.6(5) .
C3B N1S C6B 110.3(5) .
C4B N1S C6B 106.3(4) .
C8B N1S C6B 110.8(5) .
C32 O1 C1B 116.0(5) .
O1 C1B C2B 106.9(6) .
O1 C1B H1B1 105(5) .
C2B C1B H1B1 116(5) .
O1 C1B H1B2 108(5) .
C2B C1B H1B2 108(5) .
H1B1 C1B H1B2 112(7) .
C1B C2B C3B 109.0(5) .
C1B C2B H2B1 105(5) .
C3B C2B H2B1 117(5) .
C1B C2B H2B2 105(5) .
C3B C2B H2B2 109(5) .
H2B1 C2B H2B2 111(7) .
N1S C3B C2B 115.3(5) .
N1S C3B H3B1 107(5) .
C2B C3B H3B1 115(5) .
N1S C3B H3B2 104(5) .
C2B C3B H3B2 110(5) .
H3B1 C3B H3B2 104(7) .
N1S C4B C5B 114.5(5) .
N1S C4B H4B1 108(5) .
C5B C4B H4B1 112(5) .
N1S C4B H4B2 103(5) .
C5B C4B H4B2 111(5) .
H4B1 C4B H4B2 107(7) .
C4B C5B H5B3 109.5 .
C4B C5B H5B1 109.5 .
H5B3 C5B H5B1 109.5 .
C4B C5B H5B2 109.5 .
H5B3 C5B H5B2 109.5 .
H5B1 C5B H5B2 109.5 .
C7B C6B N1S 114.2(5) .
C7B C6B H6B1 112(5) .
N1S C6B H6B1 109(5) .
C7B C6B H6B2 111(4) .
N1S C6B H6B2 100(4) .
H6B1 C6B H6B2 110(6) .
C6B C7B H7B3 109.5 .
C6B C7B H7B2 109.5 .
H7B3 C7B H7B2 109.5 .
C6B C7B H7B1 109.5 .
H7B3 C7B H7B1 109.5 .
H7B2 C7B H7B1 109.5 .
N1S C8B C9B 115.3(5) .
N1S C8B H8B1 110(5) .
C9B C8B H8B1 106(5) .
N1S C8B H8B2 104(4) .
C9B C8B H8B2 116(4) .
H8B1 C8B H8B2 105(6) .
C8B C9B H9B3 109.5 .
C8B C9B H9B2 109.5 .
H9B3 C9B H9B2 109.5 .
C8B C9B H9B1 109.5 .
H9B3 C9B H9B1 109.5 .
H9B2 C9B H9B1 109.5 .
C2F C1E H1E1 109.5 .
C2F C1E H1E2 109.5 .
H1E1 C1E H1E2 109.5 .
C2F C1E H1E3 109.5 .
H1E1 C1E H1E3 109.5 .
H1E2 C1E H1E3 109.5 .
C1E C2F C3F 116.5(16) .
C1E C2F H2F1 108.2 .
C3F C2F H2F1 108.2 .
C1E C2F H2F2 108.2 .
C3F C2F H2F2 108.2 .
H2F1 C2F H2F2 107.3 .
C3F C3F C2F 110(3) 2_477
C3F C3F H3F1 109.7 2_477
C2F C3F H3F1 109.7 .
C3F C3F H3F2 109.7 2_477
C2F C3F H3F2 109.7 .
H3F1 C3F H3F2 108.2 .
C1E C2G C3G 112.1(13) .
C1E C2G H2G1 109.2 .
C3G C2G H2G1 109.2 .
C1E C2G H2G2 109.2 .
C3G C2G H2G2 109.2 .
H2G1 C2G H2G2 107.9 .
C3G C3G C2G 117(2) 2_477
C3G C3G H3G1 108 2_477
C2G C3G H3G1 108 .
C3G C3G H3G2 108 2_477
C2G C3G H3G2 108 .
H3G1 C3G H3G2 107.3 .

loop_
_geom_bond_atom_site_label_1
_geom_bond_atom_site_label_2
_geom_bond_distance
_geom_bond_site_symmetry_2
N1 C1 1.365(6) .
N1 C4 1.365(7) .
N2 C6 1.362(7) .
N2 C9 1.363(7) .
N2 H2N 0.69(8) .
N3 C14 1.364(6) .
N3 C11 1.370(6) .
N4 C16 1.364(7) .
N4 C19 1.372(6) .
N4 H4N 0.74(8) .
C1 C20 1.401(7) .
C1 C2 1.443(8) .
C2 C3 1.330(8) .
C2 H2 0.83(8) .
C3 C4 1.445(8) .
C3 H3 0.86(8) .
C4 C5 1.383(8) .
C5 C6 1.396(8) .
C5 C21 1.504(7) .
C6 C7 1.421(8) .
C7 C8 1.349(8) .
C7 H7 0.87(8) .
C8 C9 1.428(7) .
C8 H8 0.93(8) .
C9 C10 1.396(7) .
C10 C11 1.398(7) .
C10 C27 1.489(7) .
C11 C12 1.442(8) .
C12 C13 1.340(8) .
C12 H12 0.92(8) .
C13 C14 1.446(7) .
C13 H13 0.86(8) .
C14 C15 1.398(7) .
C15 C16 1.392(7) .
C15 C33 1.499(7) .
C16 C17 1.430(7) .
C17 C18 1.347(8) .
C17 H17 0.85(8) .
C18 C19 1.433(7) .
C18 H18 0.93(8) .
C19 C20 1.391(7) .
C20 C39 1.497(7) .
C21 C26 1.371(9) .
C21 C22 1.386(8) .
C22 F5 1.332(8) .
C22 C23 1.380(9) .
C23 F4 1.347(8) .
C23 C24 1.367(11) .
C24 F3 1.330(8) .
C24 C25 1.354(11) .
C25 F2 1.320(9) .
C25 C26 1.372(10) .
C26 F1 1.336(8) .
C27 C28 1.368(8) .
C27 C32 1.391(8) .
C28 C29 1.380(9) .
C28 H28 0.86(8) .
C29 C30 1.364(10) .
C29 H29 0.86(8) .
C30 C31 1.375(9) .
C30 H30 0.90(8) .
C31 C32 1.377(8) .
C31 H31 0.92(8) .
C32 O1 1.377(7) .
C33 C38 1.380(8) .
C33 C34 1.383(8) .
C34 F6 1.345(7) .
C34 C35 1.364(8) .
C35 F7 1.341(7) .
C35 C36 1.369(9) .
C36 F8 1.340(7) .
C36 C37 1.350(10) .
C37 F9 1.346(7) .
C37 C38 1.371(9) .
C38 F10 1.338(7) .
C39 C40 1.365(8) .
C39 C44 1.385(8) .
C40 F11 1.336(8) .
C40 C41 1.420(10) .
C41 F12 1.336(8) .
C41 C42 1.343(11) .
C42 C43 1.336(11) .
C42 F13 1.355(8) .
C43 F14 1.342(8) .
C43 C44 1.365(9) .
C44 F15 1.341(7) .
N1S C3B 1.505(8) .
N1S C4B 1.507(8) .
N1S C8B 1.508(7) .
N1S C6B 1.522(7) .
O1 C1B 1.425(9) .
C1B C2B 1.521(9) .
C1B H1B1 1.01(8) .
C1B H1B2 0.99(8) .
C2B C3B 1.522(9) .
C2B H2B1 0.92(8) .
C2B H2B2 1.03(8) .
C3B H3B1 0.91(9) .
C3B H3B2 0.93(8) .
C4B C5B 1.521(9) .
C4B H4B1 0.89(8) .
C4B H4B2 1.01(8) .
C5B H5B3 0.96 .
C5B H5B1 0.96 .
C5B H5B2 0.96 .
C6B C7B 1.505(10) .
C6B H6B1 1.00(8) .
C6B H6B2 1.04(8) .
C7B H7B3 0.96 .
C7B H7B2 0.96 .
C7B H7B1 0.96 .
C8B C9B 1.525(9) .
C8B H8B1 0.98(8) .
C8B H8B2 1.09(8) .
C9B H9B3 0.96 .
C9B H9B2 0.96 .
C9B H9B1 0.96 .
C1E C2F 1.465(15) .
C1E C2G 1.478(15) .
C1E H1E1 0.96 .
C1E H1E2 0.96 .
C1E H1E3 0.96 .
C2F C3F 1.498(17) .
C2F H2F1 0.97 .
C2F H2F2 0.97 .
C3F C3F 1.484(18) 2_477
C3F H3F1 0.97 .
C3F H3F2 0.97 .
C2G C3G 1.498(16) .
C2G H2G1 0.97 .
C2G H2G2 0.97 .
C3G C3G 1.471(17) 2_477
C3G H3G1 0.97 .
C3G H3G2 0.97 .

loop_
_geom_torsion_atom_site_label_1
_geom_torsion_atom_site_label_2
_geom_torsion_atom_site_label_3
_geom_torsion_atom_site_label_4
_geom_torsion
_geom_torsion_site_symmetry_4
C4 N1 C1 C20 -177.5(5) .
C4 N1 C1 C2 -0.5(6) .
N1 C1 C2 C3 0.1(7) .
C20 C1 C2 C3 177.1(5) .
C1 C2 C3 C4 0.4(7) .
C1 N1 C4 C5 178.2(5) .
C1 N1 C4 C3 0.7(6) .
C2 C3 C4 N1 -0.7(7) .
C2 C3 C4 C5 -178.2(6) .
N1 C4 C5 C6 -1.0(9) .
C3 C4 C5 C6 176.1(6) .
N1 C4 C5 C21 -176.0(5) .
C3 C4 C5 C21 1.0(8) .
C9 N2 C6 C5 -176.2(5) .
C9 N2 C6 C7 1.2(6) .
C4 C5 C6 N2 2.7(9) .
C21 C5 C6 N2 177.9(5) .
C4 C5 C6 C7 -174.1(6) .
C21 C5 C6 C7 1.1(9) .
N2 C6 C7 C8 -1.6(7) .
C5 C6 C7 C8 175.7(6) .
C6 C7 C8 C9 1.4(7) .
C6 N2 C9 C10 179.1(5) .
C6 N2 C9 C8 -0.3(6) .
C7 C8 C9 N2 -0.8(6) .
C7 C8 C9 C10 179.9(5) .
N2 C9 C10 C11 2.2(8) .
C8 C9 C10 C11 -178.5(5) .
N2 C9 C10 C27 -172.3(5) .
C8 C9 C10 C27 7.0(8) .
C14 N3 C11 C10 -174.2(5) .
C14 N3 C11 C12 2.7(5) .
C9 C10 C11 N3 -8.4(8) .
C27 C10 C11 N3 166.1(4) .
C9 C10 C11 C12 175.2(5) .
C27 C10 C11 C12 -10.4(7) .
N3 C11 C12 C13 -1.7(6) .
C10 C11 C12 C13 175.3(5) .
C11 C12 C13 C14 0.0(6) .
C11 N3 C14 C15 175.1(5) .
C11 N3 C14 C13 -2.7(5) .
C12 C13 C14 N3 1.7(6) .
C12 C13 C14 C15 -176.2(5) .
N3 C14 C15 C16 1.9(8) .
C13 C14 C15 C16 179.4(5) .
N3 C14 C15 C33 -175.4(4) .
C13 C14 C15 C33 2.2(7) .
C19 N4 C16 C15 177.3(5) .
C19 N4 C16 C17 -1.3(5) .
C14 C15 C16 N4 -0.3(8) .
C33 C15 C16 N4 176.9(5) .
C14 C15 C16 C17 178.0(5) .
C33 C15 C16 C17 -4.8(7) .
N4 C16 C17 C18 1.1(6) .
C15 C16 C17 C18 -177.4(5) .
C16 C17 C18 C19 -0.6(6) .
C16 N4 C19 C20 -177.9(5) .
C16 N4 C19 C18 0.9(5) .
C17 C18 C19 N4 -0.2(6) .
C17 C18 C19 C20 178.6(5) .
N4 C19 C20 C1 0.8(8) .
C18 C19 C20 C1 -177.7(5) .
N4 C19 C20 C39 179.2(5) .
C18 C19 C20 C39 0.6(8) .
N1 C1 C20 C19 -0.1(9) .
C2 C1 C20 C19 -176.8(5) .
N1 C1 C20 C39 -178.5(5) .
C2 C1 C20 C39 4.9(8) .
C4 C5 C21 C26 84.2(8) .
C6 C5 C21 C26 -91.5(8) .
C4 C5 C21 C22 -94.8(7) .
C6 C5 C21 C22 89.6(7) .
C26 C21 C22 F5 -180.0(6) .
C5 C21 C22 F5 -0.9(9) .
C26 C21 C22 C23 -0.2(9) .
C5 C21 C22 C23 178.8(6) .
F5 C22 C23 F4 1.3(10) .
C21 C22 C23 F4 -178.4(6) .
F5 C22 C23 C24 179.5(7) .
C21 C22 C23 C24 -0.2(10) .
F4 C23 C24 F3 -0.5(11) .
C22 C23 C24 F3 -178.7(7) .
F4 C23 C24 C25 179.3(8) .
C22 C23 C24 C25 1.1(12) .
F3 C24 C25 F2 -1.3(14) .
C23 C24 C25 F2 178.9(8) .
F3 C24 C25 C26 178.3(8) .
C23 C24 C25 C26 -1.5(14) .
C22 C21 C26 F1 -179.7(7) .
C5 C21 C26 F1 1.2(11) .
C22 C21 C26 C25 -0.2(11) .
C5 C21 C26 C25 -179.2(8) .
F2 C25 C26 F1 0.2(14) .
C24 C25 C26 F1 -179.4(8) .
F2 C25 C26 C21 -179.4(8) .
C24 C25 C26 C21 1.0(14) .
C9 C10 C27 C28 -93.9(7) .
C11 C10 C27 C28 91.2(7) .
C9 C10 C27 C32 85.6(6) .
C11 C10 C27 C32 -89.3(6) .
C32 C27 C28 C29 0.9(9) .
C10 C27 C28 C29 -179.7(6) .
C27 C28 C29 C30 -0.3(11) .
C28 C29 C30 C31 0.0(11) .
C29 C30 C31 C32 -0.2(11) .
C30 C31 C32 O1 -175.5(6) .
C30 C31 C32 C27 0.8(10) .
C28 C27 C32 O1 175.2(5) .
C10 C27 C32 O1 -4.3(8) .
C28 C27 C32 C31 -1.1(9) .
C10 C27 C32 C31 179.4(6) .
C16 C15 C33 C38 -81.0(6) .
C14 C15 C33 C38 96.6(6) .
C16 C15 C33 C34 101.1(6) .
C14 C15 C33 C34 -81.4(6) .
C38 C33 C34 F6 179.5(5) .
C15 C33 C34 F6 -2.5(8) .
C38 C33 C34 C35 -1.6(8) .
C15 C33 C34 C35 176.5(5) .
F6 C34 C35 F7 0.1(9) .
C33 C34 C35 F7 -178.9(5) .
F6 C34 C35 C36 179.8(5) .
C33 C34 C35 C36 0.8(9) .
F7 C35 C36 F8 -0.7(9) .
C34 C35 C36 F8 179.6(6) .
F7 C35 C36 C37 -179.6(6) .
C34 C35 C36 C37 0.8(10) .
F8 C36 C37 F9 0.5(10) .
C35 C36 C37 F9 179.3(6) .
F8 C36 C37 C38 179.7(6) .
C35 C36 C37 C38 -1.5(10) .
F9 C37 C38 F10 -0.2(9) .
C36 C37 C38 F10 -179.4(6) .
F9 C37 C38 C33 179.9(6) .
C36 C37 C38 C33 0.7(10) .
C34 C33 C38 F10 -179.1(5) .
C15 C33 C38 F10 2.9(8) .
C34 C33 C38 C37 0.8(8) .
C15 C33 C38 C37 -177.2(5) .
C19 C20 C39 C40 80.7(7) .
C1 C20 C39 C40 -100.8(6) .
C19 C20 C39 C44 -98.6(6) .
C1 C20 C39 C44 79.9(7) .
C44 C39 C40 F11 179.4(5) .
C20 C39 C40 F11 0.1(8) .
C44 C39 C40 C41 -0.5(8) .
C20 C39 C40 C41 -179.8(5) .
F11 C40 C41 F12 -2.5(9) .
C39 C40 C41 F12 177.4(5) .
F11 C40 C41 C42 179.4(6) .
C39 C40 C41 C42 -0.8(9) .
F12 C41 C42 C43 -176.3(6) .
C40 C41 C42 C43 1.7(10) .
F12 C41 C42 F13 1.2(10) .
C40 C41 C42 F13 179.2(6) .
C41 C42 C43 F14 178.0(6) .
F13 C42 C43 F14 0.6(10) .
C41 C42 C43 C44 -1.2(11) .
F13 C42 C43 C44 -178.7(6) .
C42 C43 C44 F15 179.9(6) .
F14 C43 C44 F15 0.7(10) .
C42 C43 C44 C39 -0.1(10) .
F14 C43 C44 C39 -179.4(6) .
C40 C39 C44 F15 -179.1(5) .
C20 C39 C44 F15 0.2(8) .
C40 C39 C44 C43 1.0(9) .
C20 C39 C44 C43 -179.7(6) .
C31 C32 O1 C1B -91.4(7) .
C27 C32 O1 C1B 92.3(7) .
C32 O1 C1B C2B -169.6(5) .
O1 C1B C2B C3B 61.3(8) .
C4B N1S C3B C2B 57.0(8) .
C8B N1S C3B C2B 178.9(7) .
C6B N1S C3B C2B -60.9(8) .
C1B C2B C3B N1S -166.4(7) .
C3B N1S C4B C5B 54.3(8) .
C8B N1S C4B C5B -64.5(8) .
C6B N1S C4B C5B 174.6(6) .
C3B N1S C6B C7B -62.5(7) .
C4B N1S C6B C7B 176.4(6) .
C8B N1S C6B C7B 54.9(8) .
C3B N1S C8B C9B 175.4(7) .
C4B N1S C8B C9B -62.7(8) .
C6B N1S C8B C9B 55.5(8) .
C1E C2F C3F C3F 175(3) 2_477
C1E C2G C3G C3G -178(3) 2_477

loop_
_restr_equal_distance_atom_site_label_1
_restr_equal_distance_site_symmetry_1
_restr_equal_distance_atom_site_label_2
_restr_equal_distance_site_symmetry_2
_restr_equal_distance_class_id
_restr_equal_distance_details
C1E 1_555 C2F 1_555 1
;
 C1E-C2F,C2F-C3F,C3F-C3F, C1E-C2G, C2G-C3G, C3G-C3G are restrained
 to be equal
;
C2F 1_555 C3F 1_555 1 .
C1E 1_555 C2G 1_555 1 .
C2G 1_555 C3G 1_555 1 .
C3F 1_555 C3F 2_555 1 .
C3G 1_555 C3G 2_555 1 .
